data_1565177
loop_
_publ_author_name
'Warnock, Toyah M. C.'
'Rajkumar, Sundaram'
'Fitzpatrick, Matthew'
'Serpell, Christopher J.'
'Dingwall, Paul'
'Knipe, Peter Clarke'

_publ_section_title
;
 Chiral, Sequence-Definable Foldamer-Derived Macrocycles
;
_journal_name_full 'Chemical Science'
_journal_paper_doi 10.1039/D1SC05021D
_journal_year 2021
_chemical_absolute_configuration ad
_chemical_compound_source synthesis
_chemical_formula_moiety 'C21 H27 Cl N8 O2'
_chemical_formula_sum 'C21 H27 Cl N8 O2'
_chemical_formula_weight 458.9497
_chemical_name_systematic 'Dimer 2a'
_space_group_IT_number 4
_space_group_name_Hall 'P 2yb'
_space_group_name_H-M_alt 'P 1 21 1'
_symmetry_cell_setting monoclinic
_symmetry_space_group_name_Hall 'P 2yb'
_symmetry_space_group_name_H-M 'P 1 21 1'
_atom_sites_solution_hydrogens difmap
_atom_sites_solution_primary other
_audit_update_record
;
2021-01-20 deposited with the CCDC.	2021-11-03 downloaded from the CCDC.
;
_cell_angle_alpha 90
_cell_angle_beta 90.0868(8)
_cell_angle_gamma 90
_cell_formula_units_Z 2
_cell_length_a 9.69330(10)
_cell_length_b 9.01790(10)
_cell_length_c 13.41980(10)
_cell_measurement_reflns_used 9280
_cell_measurement_temperature 100
_cell_measurement_theta_max 71
_cell_measurement_theta_min 6
_cell_volume 1173.07(2)
_computing_cell_refinement 'USER DEFINED CELL REFINEMENT'
_computing_data_collection 'USER DEFINED DATA COLLECTION'
_computing_data_reduction 'USER DEFINED DATA REDUCTION'
_computing_molecular_graphics 'CAMERON (Watkin et al., 1996)'
_computing_publication_material 'CRYSTALS (Betteridge et al., 2003)'
_computing_structure_refinement 'CRYSTALS (Betteridge et al., 2003)'
_computing_structure_solution 'Superflip (Palatinus & Chapuis, 2007)'
_diffrn_ambient_pressure 100
_diffrn_ambient_temperature 100
_diffrn_measured_fraction_theta_full 0.997
_diffrn_measured_fraction_theta_max 0.990
_diffrn_measurement_device Serial
_diffrn_measurement_device_type Unknown
_diffrn_measurement_method \w
_diffrn_radiation_monochromator graphite
_diffrn_radiation_type 'Cu K\a'
_diffrn_radiation_wavelength 1.54180
_diffrn_reflns_av_R_equivalents 0.027
_diffrn_reflns_av_unetI/netI 0.033
_diffrn_reflns_limit_h_max 11
_diffrn_reflns_limit_h_min -11
_diffrn_reflns_limit_k_max 7
_diffrn_reflns_limit_k_min -10
_diffrn_reflns_limit_l_max 16
_diffrn_reflns_limit_l_min -16
_diffrn_reflns_number 10892
_diffrn_reflns_theta_full 69.243
_diffrn_reflns_theta_max 71.384
_diffrn_reflns_theta_min 4.562
_diffrn_standards_number 0
_exptl_absorpt_coefficient_mu 1.728
_exptl_absorpt_correction_T_max 0.42
_exptl_absorpt_correction_T_min 0.32
_exptl_absorpt_correction_type multi-scan
_exptl_absorpt_process_details 'DENZO/SCALEPACK (Otwinowski & Minor, 1997)'
_exptl_crystal_colour clear_pale_colourless
_exptl_crystal_density_diffrn 1.299
_exptl_crystal_density_meas ?
_exptl_crystal_density_method 'not measured'
_exptl_crystal_description needle
_exptl_crystal_F_000 484
_exptl_crystal_size_max 0.500
_exptl_crystal_size_mid 0.400
_exptl_crystal_size_min 0.400
_refine_diff_density_max 0.22
_refine_diff_density_min -0.20
_refine_ls_abs_structure_details
; 
 Parsons, Flack & Wagner (2013), 
 1450 Friedel Pairs 
;
_refine_ls_abs_structure_Flack 0.015(5)
_refine_ls_extinction_method None
_refine_ls_goodness_of_fit_ref 1.9544
_refine_ls_hydrogen_treatment mixed
_refine_ls_matrix_type full
_refine_ls_number_parameters 294
_refine_ls_number_reflns 3842
_refine_ls_number_restraints 5
_refine_ls_R_factor_all 0.0342
_refine_ls_R_factor_gt 0.0341
_refine_ls_shift/su_max 0.0003449
_refine_ls_shift/su_mean 0.0000630
_refine_ls_structure_factor_coef Fsqd
_refine_ls_weighting_details
;
 Method, part 1, Chebychev polynomial, (Watkin, 1994, Prince, 1982) 
 [weight] = 1.0/[A~0~*T~0~(x)+A~1~*T~1~(x) ... +A~n-1~]*T~n-1~(x)] 
 where A~i~ are the Chebychev coefficients listed below and x= Fcalc/Fmax 
 Method = Robust Weighting (Prince, 1982) 
 W = [weight] * [1-(deltaF/6*sigmaF)^2^]^2^ 
 A~i~ are: 
 9.59 12.4 2.85 
;
_refine_ls_weighting_scheme calc
_refine_ls_wR_factor_all 0.0637
_refine_ls_wR_factor_gt 0.0635
_refine_ls_wR_factor_ref 0.0637
_reflns_limit_h_max 11
_reflns_limit_h_min -11
_reflns_limit_k_max 7
_reflns_limit_k_min -10
_reflns_limit_l_max 16
_reflns_limit_l_min 0
_reflns_number_gt 3806
_reflns_number_total 3858
_reflns_threshold_expression I>2.0\s(I)
_oxford_diffrn_Wilson_B_factor 2.39
_oxford_diffrn_Wilson_scale 0.24
_oxford_refine_ls_r_factor_ref 0.0342
_oxford_refine_ls_scale 0.8801(13)
_oxford_reflns_number_all 3842
_cod_data_source_file d1sc05021d2.cif
_cod_data_source_block I_CCDC2
_cod_depositor_comments
;
The following automatic conversions were performed:

data item '_exptl_crystal_density_meas' value 'not measured' was
changed to '?' -- the value is perceived as not measured.

Automatic conversion script
Id: cif_fix_values 7556 2019-12-06 15:28:31Z antanas 
;
_cod_original_sg_symbol_H-M 'P 21 '
_cod_database_code 1565177
_oxford_refine_reflns_threshold_expression_ref I>-3.0\s(I)
_oxford_hooft_y -0.001(5)
_oxford_bijvoet_difference 0.015(5)
_oxford_refined_flack_x 0.013(16)

loop_
_symmetry_equiv_pos_as_xyz
x,y,z
-x,y+1/2,-z

loop_
_atom_site_label
_atom_site_type_symbol
_atom_site_fract_x
_atom_site_fract_y
_atom_site_fract_z
_atom_site_U_iso_or_equiv
_atom_site_occupancy
_atom_site_adp_type
_atom_site_refinement_flags_posn
_atom_site_refinement_flags_adp
_atom_site_refinement_flags_occupancy
_atom_site_disorder_assembly
_atom_site_disorder_group
_atom_site_attached_hydrogens
Cl1 Cl 0.07796(7) 0.36680(11) 0.90258(5) 0.0373 1.0000 Uani . . . . . .
C2 C 0.0873(2) 0.5405(3) 0.84759(18) 0.0264 1.0000 Uani . . . . . .
N3 N 0.0592(2) 0.6556(3) 0.90592(15) 0.0316 1.0000 Uani . . . . . .
C4 C 0.0646(3) 0.7855(4) 0.85884(19) 0.0304 1.0000 Uani . . . . . .
N5 N 0.0941(2) 0.8109(3) 0.76329(15) 0.0259 1.0000 Uani . . . . . .
C6 C 0.1232(2) 0.6908(3) 0.70811(17) 0.0230 1.0000 Uani . . . . . .
C7 C 0.1210(2) 0.5475(3) 0.74764(19) 0.0248 1.0000 Uani . . . . . .
N8 N 0.15389(19) 0.7214(2) 0.60951(14) 0.0194 1.0000 Uani . . . . . .
C9 C 0.1698(2) 0.6134(3) 0.53561(17) 0.0204 1.0000 Uani . . . . . .
O10 O 0.1723(2) 0.4816(2) 0.54701(13) 0.0280 1.0000 Uani . . . . . .
N11 N 0.18047(19) 0.6912(2) 0.44649(14) 0.0175 1.0000 Uani . . . . . .
C12 C 0.1966(2) 0.6252(3) 0.35296(17) 0.0177 1.0000 Uani . . . . . .
N13 N 0.1941(2) 0.7220(2) 0.27619(15) 0.0198 1.0000 Uani . . . . . .
C14 C 0.2137(3) 0.6613(3) 0.18610(18) 0.0237 1.0000 Uani . . . . . .
N15 N 0.2360(2) 0.5211(3) 0.16337(14) 0.0210 1.0000 Uani . . . . . .
C16 C 0.2354(2) 0.4268(3) 0.24134(18) 0.0165 1.0000 Uani . . . . . .
C17 C 0.2160(2) 0.4741(3) 0.33962(17) 0.0165 1.0000 Uani . . . . . .
N18 N 0.2592(2) 0.2809(2) 0.21773(15) 0.0176 1.0000 Uani . . . . . .
C19 C 0.2224(2) 0.1591(3) 0.27741(18) 0.0222 1.0000 Uani D . . . . .
O20 O 0.1838(2) 0.1655(2) 0.36346(13) 0.0302 1.0000 Uani . . . . . .
N21 N 0.2393(2) 0.0359(3) 0.22194(15) 0.0255 1.0000 Uani D . . . . .
C22 C 0.2723(3) 0.0652(3) 0.11806(19) 0.0249 1.0000 Uani D . . . . .
C23 C 0.2982(2) 0.2336(3) 0.11550(16) 0.0181 1.0000 Uani . . . . . .
C24 C 0.4475(3) 0.2756(4) 0.0919(2) 0.0419 1.0000 Uani . . . . . .
C25 C 0.4752(4) 0.2380(4) -0.0193(3) 0.0632 1.0000 Uani . . . . . .
C26 C 0.5522(3) 0.2006(5) 0.1627(3) 0.0732 1.0000 Uani . . . . . .
C27 C 0.1601(3) 0.8516(3) 0.45824(16) 0.0229 1.0000 Uani . . . . . .
C28 C 0.1659(2) 0.8747(3) 0.57222(17) 0.0211 1.0000 Uani . . . . . .
C29 C 0.2965(3) 0.9485(3) 0.61163(19) 0.0250 1.0000 Uani . . . . . .
C30 C 0.2867(3) 1.1184(3) 0.6006(2) 0.0376 1.0000 Uani . . . . . .
C31 C 0.3970(3) 1.2005(4) 0.6596(2) 0.0499 1.0000 Uani . . . . . .
C32 C 0.4292(3) 0.8846(4) 0.5664(2) 0.0435 1.0000 Uani . . . . . .
H41 H 0.0402 0.8709 0.8981 0.0399 1.0000 Uiso R . . . . .
H71 H 0.1410 0.4581 0.7118 0.0327 1.0000 Uiso R . . . . .
H141 H 0.2109 0.7300 0.1312 0.0306 1.0000 Uiso R . . . . .
H171 H 0.2172 0.4094 0.3934 0.0223 1.0000 Uiso R . . . . .
H222 H 0.3540 0.0131 0.0990 0.0338 1.0000 Uiso R . . . . .
H221 H 0.1900 0.0445 0.0745 0.0329 1.0000 Uiso R . . . . .
H231 H 0.2317 0.2810 0.0655 0.0254 1.0000 Uiso R . . . . .
H241 H 0.4555 0.3874 0.1002 0.0524 1.0000 Uiso R . . . . .
H251 H 0.5704 0.2716 -0.0350 0.0941 1.0000 Uiso R . . . . .
H252 H 0.4065 0.2926 -0.0632 0.0950 1.0000 Uiso R . . . . .
H253 H 0.4695 0.1310 -0.0281 0.0936 1.0000 Uiso R . . . . .
H261 H 0.6432 0.2339 0.1449 0.1037 1.0000 Uiso R . . . . .
H262 H 0.5331 0.2261 0.2331 0.1040 1.0000 Uiso R . . . . .
H263 H 0.5479 0.0915 0.1521 0.1041 1.0000 Uiso R . . . . .
H272 H 0.2342 0.9077 0.4254 0.0322 1.0000 Uiso R . . . . .
H271 H 0.0659 0.8797 0.4303 0.0314 1.0000 Uiso R . . . . .
H281 H 0.0834 0.9336 0.5940 0.0289 1.0000 Uiso R . . . . .
H291 H 0.2998 0.9277 0.6847 0.0310 1.0000 Uiso R . . . . .
H301 H 0.1924 1.1475 0.6211 0.0520 1.0000 Uiso R . . . . .
H302 H 0.2961 1.1374 0.5313 0.0519 1.0000 Uiso R . . . . .
H312 H 0.3831 1.3062 0.6525 0.0761 1.0000 Uiso R . . . . .
H311 H 0.3876 1.1738 0.7311 0.0767 1.0000 Uiso R . . . . .
H313 H 0.4921 1.1722 0.6362 0.0764 1.0000 Uiso R . . . . .
H322 H 0.5112 0.9198 0.6029 0.0701 1.0000 Uiso R . . . . .
H321 H 0.4268 0.7754 0.5672 0.0695 1.0000 Uiso R . . . . .
H323 H 0.4346 0.9193 0.4975 0.0698 1.0000 Uiso R . . . . .
H211 H 0.219(3) -0.050(2) 0.2418(14) 0.032(2) 1.0000 Uiso D . . . . .

loop_
_atom_site_aniso_label
_atom_site_aniso_U_11
_atom_site_aniso_U_22
_atom_site_aniso_U_33
_atom_site_aniso_U_23
_atom_site_aniso_U_13
_atom_site_aniso_U_12
Cl1 0.0453(3) 0.0457(5) 0.0210(3) 0.0130(3) 0.0016(2) -0.0014(3)
C2 0.0225(11) 0.0343(18) 0.0223(12) 0.0073(13) -0.0024(9) -0.0007(12)
N3 0.0280(11) 0.0495(17) 0.0173(10) -0.0014(11) 0.0017(8) -0.0017(11)
C4 0.0263(12) 0.0443(19) 0.0206(13) -0.0056(13) 0.0051(10) 0.0011(13)
N5 0.0234(10) 0.0365(15) 0.0179(10) -0.0040(9) 0.0027(8) 0.0022(10)
C6 0.0177(10) 0.0342(17) 0.0169(11) -0.0011(12) 0.0017(8) 0.0005(11)
C7 0.0251(11) 0.0304(17) 0.0191(12) -0.0009(11) 0.0020(9) -0.0020(11)
N8 0.0255(9) 0.0177(12) 0.0149(9) -0.0013(9) 0.0047(7) 0.0014(9)
C9 0.0222(11) 0.0207(15) 0.0184(12) -0.0018(11) 0.0027(9) -0.0009(11)
O10 0.0530(11) 0.0132(11) 0.0178(9) 0.0028(8) 0.0073(8) -0.0005(9)
N11 0.0267(9) 0.0118(12) 0.0141(9) -0.0007(8) 0.0018(7) 0.0010(9)
C12 0.0181(10) 0.0180(14) 0.0169(12) -0.0000(10) 0.0006(8) -0.0008(10)
N13 0.0296(10) 0.0107(11) 0.0190(10) 0.0006(8) 0.0054(8) 0.0010(9)
C14 0.0362(13) 0.0166(15) 0.0183(11) 0.0040(11) 0.0048(10) 0.0028(12)
N15 0.0314(10) 0.0147(12) 0.0169(9) 0.0010(9) 0.0035(8) -0.0000(9)
C16 0.0188(10) 0.0112(13) 0.0193(11) -0.0006(10) -0.0011(8) -0.0013(9)
C17 0.0218(10) 0.0136(13) 0.0141(10) 0.0009(10) 0.0010(8) -0.0013(10)
N18 0.0263(9) 0.0097(11) 0.0170(10) 0.0009(8) 0.0031(7) -0.0003(9)
C19 0.0284(12) 0.0144(14) 0.0236(12) 0.0033(11) -0.0059(9) -0.0001(11)
O20 0.0581(12) 0.0147(10) 0.0177(8) 0.0021(8) 0.0039(8) -0.0013(10)
N21 0.0472(12) 0.0061(11) 0.0232(11) 0.0013(9) 0.0038(9) -0.0023(10)
C22 0.0320(12) 0.0166(15) 0.0260(13) -0.0041(11) 0.0067(10) 0.0001(11)
C23 0.0238(11) 0.0138(13) 0.0168(11) -0.0032(10) 0.0029(9) 0.0019(10)
C24 0.0362(15) 0.0281(18) 0.061(2) -0.0162(16) 0.0275(14) -0.0121(14)
C25 0.081(3) 0.039(2) 0.069(3) -0.0073(19) 0.056(2) -0.001(2)
C26 0.0202(14) 0.095(4) 0.104(3) -0.043(3) -0.0113(17) 0.0021(19)
C27 0.0373(13) 0.0136(14) 0.0176(11) -0.0003(11) -0.0004(9) 0.0020(12)
C28 0.0271(11) 0.0165(14) 0.0198(11) -0.0034(11) 0.0007(9) 0.0054(12)
C29 0.0281(12) 0.0251(16) 0.0217(13) -0.0019(10) -0.0007(10) -0.0011(11)
C30 0.0511(17) 0.0257(18) 0.0359(16) 0.0038(13) -0.0085(13) -0.0094(14)
C31 0.063(2) 0.038(2) 0.0491(19) -0.0059(17) -0.0104(16) -0.0138(18)
C32 0.0291(13) 0.053(2) 0.0486(17) -0.0091(18) 0.0071(12) -0.0012(16)

loop_
_atom_type_symbol
_atom_type_scat_dispersion_real
_atom_type_scat_dispersion_imag
_atom_type_scat_Cromer_Mann_a1
_atom_type_scat_Cromer_Mann_b1
_atom_type_scat_Cromer_Mann_a2
_atom_type_scat_Cromer_Mann_b2
_atom_type_scat_Cromer_Mann_a3
_atom_type_scat_Cromer_Mann_b3
_atom_type_scat_Cromer_Mann_a4
_atom_type_scat_Cromer_Mann_b4
_atom_type_scat_Cromer_Mann_c
_atom_type_scat_source
C 0.0181 0.0091 2.3100 20.8439 1.0200 10.2075 1.5886 0.5687 0.8650 51.6512 0.2156 'International Tables Vol C 4.2.6.8 and 6.1.1.4'
H 0.0000 0.0000 0.4930 10.5109 0.3229 26.1257 0.1402 3.1424 0.0408 57.7998 0.0030 'International Tables Vol C 4.2.6.8 and 6.1.1.4'
O 0.0492 0.0322 3.0485 13.2771 2.2868 5.7011 1.5463 0.3239 0.8670 32.9089 0.2508 'International Tables Vol C 4.2.6.8 and 6.1.1.4'
N 0.0311 0.0180 12.2126 0.0057 3.1322 9.8933 2.0125 28.9975 1.1663 0.5826 -11.5290 'International Tables Vol C 4.2.6.8 and 6.1.1.4'
Cl 0.3639 0.7018 11.4604 0.0104 7.1964 1.1662 6.2556 18.5194 1.6455 47.7784 -9.5574 'International Tables Vol C 4.2.6.8 and 6.1.1.4'

loop_
_geom_angle_atom_site_label_1
_geom_angle_site_symmetry_1
_geom_angle_atom_site_label_2
_geom_angle_site_symmetry_2
_geom_angle_atom_site_label_3
_geom_angle_site_symmetry_3
_geom_angle
_geom_angle_publ_flag
Cl1 . C2 . N3 . 116.36(19) yes
Cl1 . C2 . C7 . 117.8(2) yes
N3 . C2 . C7 . 125.8(3) yes
C2 . N3 . C4 . 113.5(2) yes
N3 . C4 . N5 . 128.0(3) yes
N3 . C4 . H41 . 115.7 no
N5 . C4 . H41 . 116.3 no
C4 . N5 . C6 . 116.0(3) yes
N5 . C6 . C7 . 122.2(2) yes
N5 . C6 . N8 . 114.3(2) yes
C7 . C6 . N8 . 123.4(2) yes
C6 . C7 . C2 . 114.5(3) yes
C6 . C7 . H71 . 125.7 no
C2 . C7 . H71 . 119.8 no
C6 . N8 . C9 . 124.3(2) yes
C6 . N8 . C28 . 121.9(2) yes
C9 . N8 . C28 . 113.78(19) yes
N8 . C9 . O10 . 127.0(2) yes
N8 . C9 . N11 . 105.5(2) yes
O10 . C9 . N11 . 127.5(2) yes
C9 . N11 . C12 . 124.5(2) yes
C9 . N11 . C27 . 113.25(19) yes
C12 . N11 . C27 . 122.05(19) yes
N11 . C12 . N13 . 114.1(2) yes
N11 . C12 . C17 . 123.3(2) yes
N13 . C12 . C17 . 122.6(2) yes
C12 . N13 . C14 . 114.9(2) yes
N13 . C14 . N15 . 128.6(2) yes
N13 . C14 . H141 . 115.1 no
N15 . C14 . H141 . 116.3 no
C14 . N15 . C16 . 115.1(2) yes
N15 . C16 . C17 . 122.7(2) yes
N15 . C16 . N18 . 115.1(2) yes
C17 . C16 . N18 . 122.2(2) yes
C16 . C17 . C12 . 116.1(2) yes
C16 . C17 . H171 . 122.7 no
C12 . C17 . H171 . 121.2 no
C16 . N18 . C19 . 125.1(2) yes
C16 . N18 . C23 . 122.1(2) yes
C19 . N18 . C23 . 111.5(2) yes
N18 . C19 . O20 . 125.6(3) yes
N18 . C19 . N21 . 107.4(2) yes
O20 . C19 . N21 . 127.0(3) yes
C19 . N21 . C22 . 114.0(2) yes
C19 . N21 . H211 . 123.8(12) no
C22 . N21 . H211 . 121.4(12) no
N21 . C22 . C23 . 103.7(2) yes
N21 . C22 . H222 . 110.5 no
C23 . C22 . H222 . 110.1 no
N21 . C22 . H221 . 110.3 no
C23 . C22 . H221 . 107.4 no
H222 . C22 . H221 . 114.2 no
C22 . C23 . N18 . 102.77(19) yes
C22 . C23 . C24 . 113.8(2) yes
N18 . C23 . C24 . 111.3(2) yes
C22 . C23 . H231 . 108.9 no
N18 . C23 . H231 . 108.9 no
C24 . C23 . H231 . 110.9 no
C23 . C24 . C25 . 108.1(3) yes
C23 . C24 . C26 . 112.6(3) yes
C25 . C24 . C26 . 112.4(3) yes
C23 . C24 . H241 . 107.1 no
C25 . C24 . H241 . 108.0 no
C26 . C24 . H241 . 108.4 no
C24 . C25 . H251 . 107.4 no
C24 . C25 . H252 . 109.7 no
H251 . C25 . H252 . 109.7 no
C24 . C25 . H253 . 108.8 no
H251 . C25 . H253 . 109.2 no
H252 . C25 . H253 . 111.9 no
C24 . C26 . H261 . 108.2 no
C24 . C26 . H262 . 111.2 no
H261 . C26 . H262 . 109.7 no
C24 . C26 . H263 . 108.5 no
H261 . C26 . H263 . 108.2 no
H262 . C26 . H263 . 111.0 no
N11 . C27 . C28 . 103.5(2) yes
N11 . C27 . H272 . 111.1 no
C28 . C27 . H272 . 110.4 no
N11 . C27 . H271 . 109.0 no
C28 . C27 . H271 . 111.3 no
H272 . C27 . H271 . 111.3 no
C27 . C28 . N8 . 101.9(2) yes
C27 . C28 . C29 . 115.6(2) yes
N8 . C28 . C29 . 110.9(2) yes
C27 . C28 . H281 . 109.4 no
N8 . C28 . H281 . 109.5 no
C29 . C28 . H281 . 109.2 no
C28 . C29 . C30 . 110.4(2) yes
C28 . C29 . C32 . 113.3(2) yes
C30 . C29 . C32 . 112.7(3) yes
C28 . C29 . H291 . 106.5 no
C30 . C29 . H291 . 106.4 no
C32 . C29 . H291 . 107.0 no
C29 . C30 . C31 . 113.0(3) yes
C29 . C30 . H301 . 107.0 no
C31 . C30 . H301 . 112.0 no
C29 . C30 . H302 . 105.6 no
C31 . C30 . H302 . 110.7 no
H301 . C30 . H302 . 108.3 no
C30 . C31 . H312 . 109.3 no
C30 . C31 . H311 . 108.6 no
H312 . C31 . H311 . 108.7 no
C30 . C31 . H313 . 110.9 no
H312 . C31 . H313 . 110.3 no
H311 . C31 . H313 . 109.0 no
C29 . C32 . H322 . 111.0 no
C29 . C32 . H321 . 110.6 no
H322 . C32 . H321 . 109.6 no
C29 . C32 . H323 . 107.4 no
H322 . C32 . H323 . 108.9 no
H321 . C32 . H323 . 109.3 no

loop_
_geom_bond_atom_site_label_1
_geom_bond_site_symmetry_1
_geom_bond_atom_site_label_2
_geom_bond_site_symmetry_2
_geom_bond_distance
_geom_bond_publ_flag
Cl1 . C2 . 1.734(3) yes
C2 . N3 . 1.329(4) yes
C2 . C7 . 1.382(3) yes
N3 . C4 . 1.332(4) yes
C4 . N5 . 1.334(3) yes
C4 . H41 . 0.963 no
N5 . C6 . 1.342(3) yes
C6 . C7 . 1.397(4) yes
C6 . N8 . 1.384(3) yes
C7 . H71 . 0.959 no
N8 . C9 . 1.399(3) yes
N8 . C28 . 1.475(4) yes
C9 . O10 . 1.199(3) yes
C9 . N11 . 1.391(3) yes
N11 . C12 . 1.398(3) yes
N11 . C27 . 1.469(3) yes
C12 . N13 . 1.350(3) yes
C12 . C17 . 1.387(3) yes
N13 . C14 . 1.341(3) yes
C14 . N15 . 1.319(4) yes
C14 . H141 . 0.963 no
N15 . C16 . 1.348(3) yes
C16 . C17 . 1.399(3) yes
C16 . N18 . 1.373(3) yes
C17 . H171 . 0.929 no
N18 . C19 . 1.406(3) yes
N18 . C23 . 1.486(3) yes
C19 . O20 . 1.216(3) yes
C19 . N21 . 1.348(3) yes
N21 . C22 . 1.455(3) yes
N21 . H211 . 0.845(17) no
C22 . C23 . 1.539(4) yes
C22 . H222 . 0.956 no
C22 . H221 . 1.005 no
C23 . C24 . 1.529(3) yes
C23 . H231 . 1.023 no
C24 . C25 . 1.553(4) yes
C24 . C26 . 1.545(5) yes
C24 . H241 . 1.018 no
C25 . H251 . 0.994 no
C25 . H252 . 1.016 no
C25 . H253 . 0.974 no
C26 . H261 . 0.962 no
C26 . H262 . 0.990 no
C26 . H263 . 0.995 no
C27 . C28 . 1.545(3) yes
C27 . H272 . 0.983 no
C27 . H271 . 1.018 no
C28 . C29 . 1.524(3) yes
C28 . H281 . 1.004 no
C29 . C30 . 1.542(4) yes
C29 . C32 . 1.535(3) yes
C29 . H291 . 0.999 no
C30 . C31 . 1.522(4) yes
C30 . H301 . 0.991 no
C30 . H302 . 0.949 no
C31 . H312 . 0.967 no
C31 . H311 . 0.994 no
C31 . H313 . 1.007 no
C32 . H322 . 0.985 no
C32 . H321 . 0.985 no
C32 . H323 . 0.978 no

loop_
_geom_hbond_atom_site_label_D
_geom_hbond_site_symmetry_D
_geom_hbond_atom_site_label_H
_geom_hbond_site_symmetry_H
_geom_hbond_atom_site_label_A
_geom_hbond_site_symmetry_A
_geom_hbond_angle_DHA
_geom_hbond_distance_DH
_geom_hbond_distance_HA
_geom_hbond_distance_DA
_geom_hbond_publ_flag
C17 . H171 . O10 . 123 0.93 2.21 2.817(4) yes
C27 . H271 . O10 2_556 151 1.02 2.50 3.429(4) yes
C30 . H302 . O20 1_565 149 0.95 2.51 3.360(4) yes
N21 . H211 . N13 1_545 171(2) 0.845 2.118 2.955(4) yes
